data_4103638
loop_
_publ_author_name
'K. Cory MacLeod'
'Julia L. Conway'
'Brian O. Patrick'
'Kevin M. Smith'

_publ_section_title
;
 Exploring Chromium(III)-Alkyl Bond Homolysis with CpCr[(ArNCMe)2CH](R)
 Complexes
;
_journal_name_full 'Journal of the American Chemical Society'
_journal_page_first 17325
_journal_page_last 17334
_journal_paper_doi 10.1021/ja1083392
_journal_volume 132
_journal_year 2010
_chemical_formula_sum 'C34 H34 Cl0 Cr N2 O0'
_chemical_formula_weight 522.63
_chemical_name_systematic
;
 ?
;
_space_group_IT_number 33
_symmetry_cell_setting orthorhombic
_symmetry_space_group_name_Hall 'P 2c -2n'
_symmetry_space_group_name_H-M 'P n a 21'
_atom_sites_solution_hydrogens geom
_atom_sites_solution_primary direct
_atom_sites_solution_secondary difmap
_audit_creation_method SHELXL-97
_cell_angle_alpha 90.00
_cell_angle_beta 90.00
_cell_angle_gamma 90.00
_cell_formula_units_Z 8
_cell_length_a 20.2910(5)
_cell_length_b 9.5400(4)
_cell_length_c 29.3990(10)
_cell_measurement_reflns_used 8578
_cell_measurement_temperature 173(2)
_cell_measurement_theta_max 23.51
_cell_measurement_theta_min 2.24
_cell_volume 5690.9(3)
_computing_structure_refinement 'SHELXL-97 (Sheldrick, 1997)'
_diffrn_ambient_temperature 173(2)
_diffrn_measured_fraction_theta_full 0.999
_diffrn_measured_fraction_theta_max 0.999
_diffrn_measurement_device_type 'Bruker X8 APEX'
_diffrn_measurement_method 'area detector'
_diffrn_radiation_monochromator graphite
_diffrn_radiation_source 'fine-focus sealed tube'
_diffrn_radiation_type MoK\a
_diffrn_radiation_wavelength 0.71073
_diffrn_reflns_av_R_equivalents 0.0486
_diffrn_reflns_av_sigmaI/netI 0.0472
_diffrn_reflns_limit_h_max 16
_diffrn_reflns_limit_h_min -24
_diffrn_reflns_limit_k_max 11
_diffrn_reflns_limit_k_min -11
_diffrn_reflns_limit_l_max 34
_diffrn_reflns_limit_l_min -34
_diffrn_reflns_number 42149
_diffrn_reflns_theta_full 25.01
_diffrn_reflns_theta_max 25.01
_diffrn_reflns_theta_min 1.39
_exptl_absorpt_coefficient_mu 0.426
_exptl_absorpt_correction_T_max 0.979
_exptl_absorpt_correction_T_min 0.748
_exptl_absorpt_correction_type multi-scan
_exptl_crystal_colour black
_exptl_crystal_density_diffrn 1.220
_exptl_crystal_density_method 'not measured'
_exptl_crystal_description plate
_exptl_crystal_F_000 2208
_exptl_crystal_size_max 0.35
_exptl_crystal_size_mid 0.30
_exptl_crystal_size_min 0.05
_refine_diff_density_max 0.648
_refine_diff_density_min -0.328
_refine_diff_density_rms 0.057
_refine_ls_abs_structure_details 'Flack H D (1983), Acta Cryst. A39, 876-881'
_refine_ls_abs_structure_Flack 0.04(3)
_refine_ls_extinction_method none
_refine_ls_goodness_of_fit_ref 1.038
_refine_ls_hydrogen_treatment constr
_refine_ls_matrix_type full
_refine_ls_number_parameters 690
_refine_ls_number_reflns 9991
_refine_ls_number_restraints 1
_refine_ls_restrained_S_all 1.038
_refine_ls_R_factor_all 0.0642
_refine_ls_R_factor_gt 0.0472
_refine_ls_shift/su_max 0.007
_refine_ls_shift/su_mean 0.002
_refine_ls_structure_factor_coef Fsqd
_refine_ls_weighting_details 'calc w=1/[\s^2^(Fo^2^)+(0.0651P)^2^+3.3909P] where P=(Fo^2^+2Fc^2^)/3'
_refine_ls_weighting_scheme calc
_refine_ls_wR_factor_gt 0.1193
_refine_ls_wR_factor_ref 0.1280
_reflns_number_gt 8039
_reflns_number_total 9991
_reflns_threshold_expression >2sigma(I)
_cod_data_source_file ja1083392_si_002_11.cif
_cod_data_source_block 7_Xyl_CH2CH2Ph
_cod_database_code 4103638

loop_
_symmetry_equiv_pos_as_xyz
'x, y, z'
'-x, -y, z+1/2'
'-x+1/2, y+1/2, z+1/2'
'x+1/2, -y+1/2, z'

loop_
_atom_site_label
_atom_site_type_symbol
_atom_site_fract_x
_atom_site_fract_y
_atom_site_fract_z
_atom_site_U_iso_or_equiv
_atom_site_adp_type
_atom_site_occupancy
_atom_site_symmetry_multiplicity
_atom_site_calc_flag
_atom_site_refinement_flags
_atom_site_disorder_assembly
_atom_site_disorder_group
C1 C 0.2239(2) 0.9046(5) 0.54943(15) 0.0306(10) Uani 1 1 d . A 1
C2 C 0.1627(2) 0.8361(5) 0.54819(16) 0.0348(10) Uani 1 1 d . A 1
C3 C 0.1171(2) 0.8621(6) 0.5830(2) 0.0497(14) Uani 1 1 d . A 1
H3 H 0.0752 0.8175 0.5824 0.060 Uiso 1 1 calc R A 1
C4 C 0.1328(3) 0.9524(6) 0.6183(2) 0.0581(16) Uani 1 1 d . A 1
H4 H 0.1024 0.9660 0.6425 0.070 Uiso 1 1 calc R A 1
C5 C 0.1921(3) 1.0224(6) 0.61850(18) 0.0534(15) Uani 1 1 d . A 1
H5 H 0.2017 1.0858 0.6425 0.064 Uiso 1 1 calc R A 1
C6 C 0.2380(2) 1.0016(5) 0.58409(17) 0.0395(11) Uani 1 1 d . A 1
C7 C 0.3016(3) 1.0845(6) 0.5846(2) 0.0526(14) Uani 1 1 d . A 1
H7A H 0.2972 1.1638 0.6056 0.079 Uiso 1 1 calc R A 1
H7B H 0.3108 1.1195 0.5539 0.079 Uiso 1 1 calc R A 1
H7C H 0.3378 1.0239 0.5946 0.079 Uiso 1 1 calc R A 1
C8 C 0.1457(3) 0.7348(6) 0.5119(3) 0.0488(19) Uani 1 1 d . A 1
H8A H 0.1436 0.7836 0.4826 0.073 Uiso 1 1 calc R A 1
H8B H 0.1028 0.6923 0.5185 0.073 Uiso 1 1 calc R A 1
H8C H 0.1795 0.6614 0.5105 0.073 Uiso 1 1 calc R A 1
C9 C 0.2208(2) 1.0536(5) 0.46872(18) 0.0438(13) Uani 1 1 d . A 1
H9A H 0.1774 1.0257 0.4801 0.066 Uiso 1 1 calc R A 1
H9B H 0.2176 1.0772 0.4364 0.066 Uiso 1 1 calc R A 1
H9C H 0.2364 1.1355 0.4857 0.066 Uiso 1 1 calc R A 1
C10 C 0.2691(2) 0.9331(5) 0.47495(16) 0.0319(10) Uani 1 1 d . A 1
C11 C 0.3070(2) 0.8954(5) 0.43739(15) 0.0325(10) Uani 1 1 d . A 1
H11 H 0.3074 0.9608 0.4130 0.039 Uiso 1 1 calc R A 1
C12 C 0.3449(2) 0.7737(6) 0.4306(3) 0.0317(14) Uani 1 1 d . A 1
C13 C 0.3728(3) 0.7501(5) 0.3841(2) 0.0412(19) Uani 1 1 d . A 1
H13A H 0.4209 0.7444 0.3860 0.062 Uiso 1 1 calc R A 1
H13B H 0.3603 0.8281 0.3642 0.062 Uiso 1 1 calc R A 1
H13C H 0.3554 0.6622 0.3717 0.062 Uiso 1 1 calc R A 1
C14 C 0.3747(2) 0.5409(5) 0.44940(15) 0.0283(10) Uani 1 1 d . A 1
C15 C 0.4396(2) 0.4931(5) 0.45463(15) 0.0350(11) Uani 1 1 d . A 1
C16 C 0.4544(3) 0.3551(5) 0.44159(18) 0.0439(12) Uani 1 1 d . A 1
H16 H 0.4982 0.3216 0.4449 0.053 Uiso 1 1 calc R A 1
C17 C 0.4073(3) 0.2679(7) 0.4243(3) 0.052(2) Uani 1 1 d . A 1
H17 H 0.4182 0.1741 0.4164 0.062 Uiso 1 1 calc R A 1
C18 C 0.3440(3) 0.3165(6) 0.4185(2) 0.0486(14) Uani 1 1 d . A 1
H18 H 0.3116 0.2563 0.4057 0.058 Uiso 1 1 calc R A 1
C19 C 0.3264(2) 0.4535(5) 0.43100(17) 0.0396(12) Uani 1 1 d . A 1
C20 C 0.4927(2) 0.5842(5) 0.47276(18) 0.0434(12) Uani 1 1 d . A 1
H20A H 0.4863 0.6803 0.4619 0.065 Uiso 1 1 calc R A 1
H20B H 0.5356 0.5494 0.4623 0.065 Uiso 1 1 calc R A 1
H20C H 0.4914 0.5832 0.5061 0.065 Uiso 1 1 calc R A 1
C21 C 0.2558(2) 0.5031(6) 0.4247(2) 0.0519(14) Uani 1 1 d . A 1
H21A H 0.2516 0.5502 0.3952 0.078 Uiso 1 1 calc R A 1
H21B H 0.2443 0.5686 0.4491 0.078 Uiso 1 1 calc R A 1
H21C H 0.2260 0.4223 0.4256 0.078 Uiso 1 1 calc R A 1
C22 C 0.3003(3) 0.5051(6) 0.5544(2) 0.0561(15) Uani 1 1 d . A 1
H22 H 0.2753 0.4467 0.5347 0.067 Uiso 1 1 calc R A 1
C23 C 0.2758(3) 0.6072(6) 0.5838(2) 0.0543(16) Uani 1 1 d . A 1
H23 H 0.2307 0.6299 0.5884 0.065 Uiso 1 1 calc R A 1
C24 C 0.3288(3) 0.6692(6) 0.60514(18) 0.0498(15) Uani 1 1 d . A 1
H24 H 0.3262 0.7437 0.6265 0.060 Uiso 1 1 calc R A 1
C25 C 0.3852(3) 0.6069(6) 0.59079(19) 0.0521(15) Uani 1 1 d . A 1
H25 H 0.4284 0.6298 0.6008 0.063 Uiso 1 1 calc R A 1
C26 C 0.3697(3) 0.5054(6) 0.55952(19) 0.0537(16) Uani 1 1 d . A 1
H26 H 0.4000 0.4462 0.5441 0.064 Uiso 1 1 calc R A 1
C27 C 0.4266(3) 0.8602(6) 0.5401(2) 0.0223(14) Uani 0.849(4) 1 d P A 1
H27A H 0.4216 0.9106 0.5693 0.027 Uiso 0.849(4) 1 calc PR A 1
H27B H 0.4670 0.8023 0.5421 0.027 Uiso 0.849(4) 1 calc PR A 1
C28 C 0.4355(2) 0.9674(6) 0.50214(19) 0.0319(13) Uani 0.849(4) 1 d P A 1
H28A H 0.3940 1.0205 0.4980 0.038 Uiso 0.849(4) 1 calc PR A 1
H28B H 0.4454 0.9182 0.4733 0.038 Uiso 0.849(4) 1 calc PR A 1
C29 C 0.4912(2) 1.0687(5) 0.51326(17) 0.0272(12) Uani 0.849(4) 1 d P A 1
C30 C 0.4843(3) 1.1672(6) 0.54745(18) 0.0357(13) Uani 0.849(4) 1 d P A 1
H30 H 0.4439 1.1722 0.5637 0.043 Uiso 0.849(4) 1 calc PR A 1
C31 C 0.5356(3) 1.2599(6) 0.5588(3) 0.040(2) Uani 0.849(4) 1 d P A 1
H31 H 0.5310 1.3254 0.5829 0.048 Uiso 0.849(4) 1 calc PR A 1
C32 C 0.5930(3) 1.2522(6) 0.5334(5) 0.045(3) Uani 0.849(4) 1 d P A 1
H32 H 0.6280 1.3153 0.5399 0.053 Uiso 0.849(4) 1 calc PR A 1
C33 C 0.6006(2) 1.1594(6) 0.5004(2) 0.0480(17) Uani 0.849(4) 1 d P A 1
H33 H 0.6412 1.1555 0.4844 0.058 Uiso 0.849(4) 1 calc PR A 1
C34 C 0.5506(2) 1.0679(6) 0.4886(2) 0.0364(14) Uani 0.849(4) 1 d P A 1
H34 H 0.5564 1.0048 0.4639 0.044 Uiso 0.849(4) 1 calc PR A 1
N1 N 0.27289(15) 0.8694(4) 0.51547(12) 0.0267(8) Uani 1 1 d . A 1
N2 N 0.35506(17) 0.6784(4) 0.46357(13) 0.0271(8) Uani 1 1 d . A 1
Cr1 Cr 0.34133(3) 0.72090(9) 0.53066(2) 0.02507(18) Uani 1 1 d . A 1
Cl1 Cl 0.4422(4) 0.9003(9) 0.5393(3) 0.015(2) Uiso 0.151(4) 1 d P A 2
C35 C -0.0230(2) 0.5959(4) 0.21827(15) 0.0295(10) Uani 1 1 d . B 1
C36 C -0.0087(2) 0.4976(5) 0.18422(17) 0.0381(11) Uani 1 1 d . B 1
C37 C -0.0550(3) 0.4778(6) 0.14923(19) 0.0535(15) Uani 1 1 d . B 1
H37 H -0.0454 0.4148 0.1251 0.064 Uiso 1 1 calc R B 1
C38 C -0.1137(3) 0.5485(6) 0.1495(2) 0.0586(16) Uani 1 1 d . B 1
H38 H -0.1446 0.5343 0.1257 0.070 Uiso 1 1 calc R B 1
C39 C -0.1282(2) 0.6398(6) 0.1843(2) 0.0486(13) Uani 1 1 d . B 1
H39 H -0.1696 0.6864 0.1846 0.058 Uiso 1 1 calc R B 1
C40 C -0.0832(2) 0.6649(5) 0.21906(17) 0.0363(11) Uani 1 1 d . B 1
C41 C 0.0536(2) 0.4132(6) 0.1842(2) 0.0520(14) Uani 1 1 d . B 1
H41A H 0.0429 0.3136 0.1808 0.078 Uiso 1 1 calc R B 1
H41B H 0.0770 0.4278 0.2130 0.078 Uiso 1 1 calc R B 1
H41C H 0.0816 0.4432 0.1589 0.078 Uiso 1 1 calc R B 1
C42 C -0.0999(3) 0.7695(6) 0.2569(3) 0.0462(18) Uani 1 1 d . B 1
H42A H -0.0809 0.8611 0.2496 0.069 Uiso 1 1 calc R B 1
H42B H -0.0816 0.7360 0.2858 0.069 Uiso 1 1 calc R B 1
H42C H -0.1479 0.7782 0.2596 0.069 Uiso 1 1 calc R B 1
C43 C -0.0267(2) 0.4472(5) 0.29882(17) 0.0406(12) Uani 1 1 d . B 1
H43A H -0.0712 0.4792 0.2909 0.061 Uiso 1 1 calc R B 1
H43B H -0.0261 0.4162 0.3306 0.061 Uiso 1 1 calc R B 1
H43C H -0.0143 0.3690 0.2790 0.061 Uiso 1 1 calc R B 1
C44 C 0.0215(2) 0.5662(4) 0.29259(15) 0.0265(9) Uani 1 1 d . B 1
C45 C 0.0583(2) 0.6043(5) 0.33095(14) 0.0300(10) Uani 1 1 d . B 1
H45 H 0.0588 0.5395 0.3555 0.036 Uiso 1 1 calc R B 1
C46 C 0.0944(2) 0.7275(6) 0.3368(2) 0.0256(13) Uani 1 1 d . B 1
C47 C 0.1193(3) 0.7566(5) 0.3851(2) 0.0403(18) Uani 1 1 d . B 1
H47A H 0.1645 0.7926 0.3837 0.060 Uiso 1 1 calc R B 1
H47B H 0.1185 0.6696 0.4028 0.060 Uiso 1 1 calc R B 1
H47C H 0.0907 0.8264 0.3997 0.060 Uiso 1 1 calc R B 1
C48 C 0.1281(2) 0.9589(5) 0.31867(15) 0.0302(10) Uani 1 1 d . B 1
C49 C 0.0798(2) 1.0512(5) 0.33414(16) 0.0345(10) Uani 1 1 d . B 1
C50 C 0.0976(3) 1.1854(6) 0.34712(18) 0.0455(14) Uani 1 1 d . B 1
H50 H 0.0649 1.2483 0.3580 0.055 Uiso 1 1 calc R B 1
C51 C 0.1628(3) 1.2291(7) 0.3444(3) 0.0490(19) Uani 1 1 d . B 1
H51 H 0.1745 1.3217 0.3530 0.059 Uiso 1 1 calc R B 1
C52 C 0.2098(3) 1.1378(5) 0.32921(17) 0.0452(13) Uani 1 1 d . B 1
H52 H 0.2543 1.1685 0.3274 0.054 Uiso 1 1 calc R B 1
C53 C 0.1945(2) 1.0014(5) 0.31640(15) 0.0327(10) Uani 1 1 d . B 1
C54 C 0.0087(2) 1.0059(6) 0.33625(18) 0.0441(12) Uani 1 1 d . B 1
H54A H -0.0185 1.0840 0.3470 0.066 Uiso 1 1 calc R B 1
H54B H 0.0044 0.9266 0.3572 0.066 Uiso 1 1 calc R B 1
H54C H -0.0060 0.9775 0.3059 0.066 Uiso 1 1 calc R B 1
C55 C 0.2485(2) 0.9040(6) 0.30044(18) 0.0469(13) Uani 1 1 d . B 1
H55A H 0.2449 0.8143 0.3165 0.070 Uiso 1 1 calc R B 1
H55B H 0.2915 0.9462 0.3068 0.070 Uiso 1 1 calc R B 1
H55C H 0.2440 0.8882 0.2676 0.070 Uiso 1 1 calc R B 1
C56 C 0.0327(2) 0.8957(6) 0.18439(19) 0.0499(15) Uani 1 1 d . B 1
H56 H -0.0129 0.8771 0.1804 0.060 Uiso 1 1 calc R B 1
C57 C 0.0832(3) 0.8272(6) 0.16234(18) 0.0470(14) Uani 1 1 d . B 1
H57 H 0.0790 0.7529 0.1410 0.056 Uiso 1 1 calc R B 1
C58 C 0.1420(3) 0.8879(6) 0.17735(19) 0.0488(15) Uani 1 1 d . B 1
H58 H 0.1850 0.8631 0.1675 0.059 Uiso 1 1 calc R B 1
C59 C 0.1274(3) 0.9877(6) 0.20820(18) 0.0491(14) Uani 1 1 d . B 1
H59 H 0.1587 1.0436 0.2240 0.059 Uiso 1 1 calc R B 1
C60 C 0.0590(3) 0.9963(5) 0.21337(18) 0.0511(15) Uani 1 1 d . B 1
H60 H 0.0353 1.0581 0.2327 0.061 Uiso 1 1 calc R B 1
C61 C 0.1769(3) 0.6381(6) 0.2317(2) 0.0312(14) Uani 0.931(4) 1 d P B 1
H61A H 0.1733 0.5909 0.2018 0.037 Uiso 0.931(4) 1 calc PR B 1
H61B H 0.2175 0.6955 0.2309 0.037 Uiso 0.931(4) 1 calc PR B 1
C62 C 0.1869(2) 0.5241(5) 0.26754(16) 0.0289(11) Uani 0.931(4) 1 d P B 1
H62A H 0.1957 0.5692 0.2973 0.035 Uiso 0.931(4) 1 calc PR B 1
H62B H 0.1457 0.4692 0.2705 0.035 Uiso 0.931(4) 1 calc PR B 1
C63 C 0.2431(2) 0.4252(5) 0.25657(16) 0.0297(11) Uani 0.931(4) 1 d P B 1
C64 C 0.2364(2) 0.3258(5) 0.22158(17) 0.0375(13) Uani 0.931(4) 1 d P B 1
H64 H 0.1962 0.3225 0.2051 0.045 Uiso 0.931(4) 1 calc PR B 1
C65 C 0.2851(3) 0.2341(6) 0.2104(3) 0.0432(18) Uani 0.931(4) 1 d P B 1
H65 H 0.2779 0.1662 0.1873 0.052 Uiso 0.931(4) 1 calc PR B 1
C66 C 0.3457(3) 0.2398(6) 0.2329(4) 0.043(2) Uani 0.931(4) 1 d P B 1
H66 H 0.3812 0.1810 0.2240 0.051 Uiso 0.931(4) 1 calc PR B 1
C67 C 0.3526(2) 0.3339(6) 0.2687(2) 0.0483(15) Uani 0.931(4) 1 d P B 1
H67 H 0.3925 0.3354 0.2856 0.058 Uiso 0.931(4) 1 calc PR B 1
C68 C 0.3018(2) 0.4263(5) 0.28010(18) 0.0354(12) Uani 0.931(4) 1 d P B 1
H68 H 0.3079 0.4907 0.3044 0.042 Uiso 0.931(4) 1 calc PR B 1
N3 N 0.02609(16) 0.6296(4) 0.25230(12) 0.0264(8) Uani 1 1 d . B 1
N4 N 0.10802(16) 0.8197(4) 0.30433(13) 0.0255(8) Uani 1 1 d . B 1
Cr2 Cr 0.09641(3) 0.77664(8) 0.23748(2) 0.02417(18) Uani 1 1 d . B 1
Cl2 Cl 0.1914(12) 0.613(3) 0.2217(8) 0.035(7) Uiso 0.069(4) 1 d P B 2

loop_
_atom_site_aniso_label
_atom_site_aniso_U_11
_atom_site_aniso_U_22
_atom_site_aniso_U_33
_atom_site_aniso_U_23
_atom_site_aniso_U_13
_atom_site_aniso_U_12
C1 0.030(2) 0.033(3) 0.029(2) 0.004(2) 0.0036(19) 0.0092(19)
C2 0.033(2) 0.035(3) 0.037(3) 0.006(2) -0.001(2) 0.005(2)
C3 0.042(3) 0.052(3) 0.055(4) 0.016(3) 0.017(3) 0.010(2)
C4 0.063(4) 0.071(4) 0.041(3) 0.009(3) 0.023(3) 0.026(3)
C5 0.069(4) 0.057(4) 0.034(3) -0.014(3) -0.002(3) 0.022(3)
C6 0.043(3) 0.041(3) 0.035(3) -0.010(2) -0.004(2) 0.009(2)
C7 0.059(3) 0.045(3) 0.054(3) -0.023(3) -0.004(3) -0.002(3)
C8 0.030(3) 0.054(4) 0.062(5) 0.002(3) 0.005(3) -0.003(2)
C9 0.049(3) 0.042(3) 0.041(3) 0.013(2) 0.011(2) 0.016(2)
C10 0.033(2) 0.031(3) 0.033(3) 0.002(2) -0.0016(19) 0.000(2)
C11 0.041(3) 0.027(2) 0.029(2) 0.001(2) 0.000(2) 0.001(2)
C12 0.032(3) 0.028(3) 0.035(4) 0.008(3) -0.0006(19) -0.003(2)
C13 0.048(3) 0.050(5) 0.025(4) 0.005(2) 0.013(3) 0.013(2)
C14 0.038(3) 0.023(2) 0.024(2) 0.0003(18) 0.0053(18) 0.0001(19)
C15 0.041(3) 0.038(3) 0.026(2) 0.005(2) 0.005(2) -0.001(2)
C16 0.056(3) 0.033(3) 0.042(3) 0.003(2) 0.013(2) 0.014(2)
C17 0.076(5) 0.035(3) 0.045(5) -0.007(3) 0.008(3) 0.013(3)
C18 0.069(4) 0.030(3) 0.047(3) -0.006(3) 0.003(3) -0.012(2)
C19 0.045(3) 0.044(3) 0.030(3) -0.004(2) 0.003(2) -0.004(2)
C20 0.034(3) 0.046(3) 0.050(3) 0.004(2) 0.004(2) 0.002(2)
C21 0.044(3) 0.059(4) 0.053(3) -0.016(3) -0.004(2) -0.008(3)
C22 0.085(4) 0.036(3) 0.047(3) 0.013(3) -0.014(3) -0.026(3)
C23 0.042(3) 0.060(4) 0.061(4) 0.042(3) 0.016(3) 0.010(3)
C24 0.087(4) 0.039(3) 0.024(3) 0.006(2) 0.007(3) 0.008(3)
C25 0.053(3) 0.057(4) 0.046(3) 0.029(3) -0.016(3) -0.009(3)
C26 0.080(4) 0.038(3) 0.043(3) 0.024(3) 0.021(3) 0.031(3)
C27 0.029(3) 0.012(3) 0.026(3) 0.012(3) 0.016(2) 0.004(3)
C28 0.023(3) 0.030(3) 0.043(3) -0.015(3) -0.002(2) -0.008(2)
C29 0.030(3) 0.026(3) 0.026(3) 0.011(2) -0.005(2) -0.005(2)
C30 0.036(3) 0.042(3) 0.030(3) 0.000(2) 0.008(2) -0.015(2)
C31 0.048(4) 0.038(4) 0.033(5) 0.003(2) -0.007(3) -0.023(3)
C32 0.030(3) 0.035(5) 0.068(7) 0.011(3) -0.009(4) -0.018(2)
C33 0.020(3) 0.033(3) 0.091(5) 0.000(3) 0.015(3) 0.000(2)
C34 0.032(3) 0.024(3) 0.053(4) 0.004(3) 0.008(2) 0.007(2)
N1 0.0262(17) 0.0261(19) 0.028(2) -0.0014(15) -0.0015(14) -0.0003(14)
N2 0.0298(19) 0.028(2) 0.023(2) 0.0014(17) 0.0004(15) 0.0039(16)
Cr1 0.0292(4) 0.0247(3) 0.0213(4) 0.0030(5) -0.0001(3) 0.0002(3)
C35 0.035(2) 0.025(2) 0.029(2) -0.0006(19) -0.0036(19) -0.0091(19)
C36 0.045(3) 0.032(3) 0.037(3) -0.002(2) 0.000(2) -0.013(2)
C37 0.067(4) 0.051(3) 0.042(3) -0.011(3) -0.004(3) -0.020(3)
C38 0.062(4) 0.065(4) 0.049(4) 0.008(3) -0.025(3) -0.027(3)
C39 0.041(3) 0.045(3) 0.059(4) 0.017(3) -0.013(3) -0.010(2)
C40 0.032(2) 0.034(3) 0.043(3) 0.006(2) -0.005(2) -0.008(2)
C41 0.057(3) 0.045(3) 0.055(3) -0.022(3) 0.010(3) -0.004(3)
C42 0.031(3) 0.048(3) 0.060(5) -0.007(3) 0.007(3) 0.008(2)
C43 0.045(3) 0.038(3) 0.039(3) 0.010(2) -0.001(2) -0.013(2)
C44 0.029(2) 0.018(2) 0.033(3) 0.0016(19) 0.0032(18) 0.0037(17)
C45 0.032(2) 0.034(3) 0.024(2) 0.009(2) 0.0008(18) 0.0006(19)
C46 0.027(3) 0.032(3) 0.018(3) -0.003(3) 0.0013(17) 0.0042(19)
C47 0.050(3) 0.041(5) 0.030(4) 0.004(2) 0.003(3) -0.002(2)
C48 0.039(3) 0.031(3) 0.021(2) 0.0031(19) -0.0056(18) -0.001(2)
C49 0.049(3) 0.026(3) 0.028(2) -0.004(2) -0.005(2) 0.007(2)
C50 0.064(4) 0.040(4) 0.033(3) -0.006(2) -0.006(2) 0.009(2)
C51 0.084(5) 0.025(3) 0.038(4) 0.000(3) -0.017(3) -0.014(3)
C52 0.059(3) 0.038(3) 0.038(3) 0.001(2) -0.013(2) -0.016(3)
C53 0.039(3) 0.031(3) 0.028(2) 0.006(2) -0.008(2) -0.008(2)
C54 0.041(3) 0.044(3) 0.047(3) -0.002(2) 0.010(2) 0.014(2)
C55 0.027(2) 0.065(4) 0.048(3) -0.006(3) -0.005(2) -0.013(2)
C56 0.039(3) 0.058(4) 0.053(3) 0.036(3) -0.014(3) -0.008(2)
C57 0.083(4) 0.034(3) 0.024(3) 0.007(2) -0.007(3) 0.005(3)
C58 0.045(3) 0.058(4) 0.044(3) 0.031(3) 0.010(3) 0.008(3)
C59 0.074(4) 0.038(3) 0.035(3) 0.019(2) -0.023(3) -0.021(3)
C60 0.094(4) 0.027(3) 0.032(3) 0.011(2) 0.015(3) 0.022(3)
C61 0.040(3) 0.027(3) 0.027(3) -0.005(3) 0.014(3) -0.001(3)
C62 0.032(3) 0.032(3) 0.023(2) 0.004(2) 0.003(2) 0.003(2)
C63 0.029(2) 0.025(2) 0.035(3) 0.008(2) 0.006(2) 0.0008(19)
C64 0.040(3) 0.039(3) 0.034(3) -0.003(2) -0.009(2) 0.008(2)
C65 0.053(4) 0.040(4) 0.037(4) -0.006(2) -0.012(3) 0.012(3)
C66 0.039(3) 0.045(4) 0.045(5) -0.006(3) 0.000(3) 0.016(2)
C67 0.027(3) 0.042(3) 0.076(4) -0.002(3) -0.018(3) 0.001(2)
C68 0.036(3) 0.027(3) 0.043(3) -0.008(2) -0.004(2) -0.004(2)
N3 0.0286(18) 0.0261(19) 0.0245(19) -0.0004(15) 0.0006(14) -0.0016(15)
N4 0.0255(18) 0.025(2) 0.026(2) 0.0001(17) -0.0010(15) 0.0041(16)
Cr2 0.0274(4) 0.0226(3) 0.0225(4) 0.0009(5) 0.0001(3) -0.0007(3)

loop_
_atom_type_symbol
_atom_type_description
_atom_type_scat_dispersion_real
_atom_type_scat_dispersion_imag
_atom_type_scat_source
C C 0.0033 0.0016 'International Tables Vol C Tables 4.2.6.8 and 6.1.1.4'
H H 0.0000 0.0000 'International Tables Vol C Tables 4.2.6.8 and 6.1.1.4'
N N 0.0061 0.0033 'International Tables Vol C Tables 4.2.6.8 and 6.1.1.4'
Cr Cr 0.3209 0.6236 'International Tables Vol C Tables 4.2.6.8 and 6.1.1.4'
Cl Cl 0.1484 0.1585 'International Tables Vol C Tables 4.2.6.8 and 6.1.1.4'
O O 0.0106 0.0060 'International Tables Vol C Tables 4.2.6.8 and 6.1.1.4'

loop_
_geom_angle_atom_site_label_1
_geom_angle_atom_site_label_2
_geom_angle_atom_site_label_3
_geom_angle
C2 C1 C6 120.4(4)
C2 C1 N1 118.8(4)
C6 C1 N1 120.8(4)
C3 C2 C1 118.9(5)
C3 C2 C8 119.2(5)
C1 C2 C8 121.9(4)
C4 C3 C2 120.3(5)
C4 C3 H3 119.8
C2 C3 H3 119.8
C5 C4 C3 120.4(5)
C5 C4 H4 119.8
C3 C4 H4 119.8
C4 C5 C6 121.0(5)
C4 C5 H5 119.5
C6 C5 H5 119.5
C5 C6 C1 119.0(5)
C5 C6 C7 119.4(5)
C1 C6 C7 121.7(4)
N1 C10 C11 123.7(4)
N1 C10 C9 119.2(4)
C11 C10 C9 117.1(4)
C10 C11 C12 128.8(5)
C10 C11 H11 115.6
C12 C11 H11 115.6
N2 C12 C11 122.7(6)
N2 C12 C13 119.8(5)
C11 C12 C13 117.4(5)
C19 C14 C15 120.5(4)
C19 C14 N2 117.7(4)
C15 C14 N2 121.8(4)
C16 C15 C14 118.4(4)
C16 C15 C20 119.5(4)
C14 C15 C20 122.1(4)
C17 C16 C15 121.6(5)
C17 C16 H16 119.2
C15 C16 H16 119.2
C16 C17 C18 119.6(6)
C16 C17 H17 120.2
C18 C17 H17 120.2
C17 C18 C19 121.2(5)
C17 C18 H18 119.4
C19 C18 H18 119.4
C14 C19 C18 118.6(5)
C14 C19 C21 121.5(5)
C18 C19 C21 119.8(5)
C23 C22 C26 106.6(5)
C23 C22 Cr1 72.3(3)
C26 C22 Cr1 71.0(3)
C23 C22 H22 126.7
C26 C22 H22 126.7
Cr1 C22 H22 121.8
C24 C23 C22 107.7(5)
C24 C23 Cr1 70.0(3)
C22 C23 Cr1 72.8(3)
C24 C23 H23 126.1
C22 C23 H23 126.2
Cr1 C23 H23 122.7
C25 C24 C23 109.2(6)
C25 C24 Cr1 72.5(3)
C23 C24 Cr1 75.0(3)
C25 C24 H24 125.4
C23 C24 H24 125.4
Cr1 C24 H24 118.9
C24 C25 C26 108.8(5)
C24 C25 Cr1 72.5(3)
C26 C25 Cr1 74.0(3)
C24 C25 H25 125.6
C26 C25 H25 125.6
Cr1 C25 H25 119.7
C25 C26 C22 107.6(5)
C25 C26 Cr1 71.0(3)
C22 C26 Cr1 73.3(3)
C25 C26 H26 126.2
C22 C26 H26 126.2
Cr1 C26 H26 121.2
C28 C27 Cr1 114.0(4)
C28 C27 H27A 108.8
Cr1 C27 H27A 108.8
C28 C27 H27B 108.8
Cr1 C27 H27B 108.7
H27A C27 H27B 107.6
C27 C28 C29 110.9(5)
C27 C28 H28A 109.5
C29 C28 H28A 109.4
C27 C28 H28B 109.5
C29 C28 H28B 109.4
H28A C28 H28B 108.0
C30 C29 C34 117.7(5)
C30 C29 C28 120.8(4)
C34 C29 C28 121.4(5)
C29 C30 C31 121.7(5)
C29 C30 H30 119.2
C31 C30 H30 119.2
C32 C31 C30 117.5(7)
C32 C31 H31 121.3
C30 C31 H31 121.3
C33 C32 C31 121.8(5)
C33 C32 H32 119.1
C31 C32 H32 119.1
C32 C33 C34 121.5(5)
C32 C33 H33 119.2
C34 C33 H33 119.2
C33 C34 C29 119.7(5)
C33 C34 H34 120.2
C29 C34 H34 120.2
C10 N1 C1 117.9(3)
C10 N1 Cr1 123.4(3)
C1 N1 Cr1 118.6(3)
C12 N2 C14 116.9(4)
C12 N2 Cr1 122.9(4)
C14 N2 Cr1 120.2(3)
N1 Cr1 N2 91.13(15)
N1 Cr1 C27 98.30(17)
N2 Cr1 C27 97.76(18)
N1 Cr1 C24 106.73(19)
N2 Cr1 C24 155.82(18)
C27 Cr1 C24 95.7(2)
N1 Cr1 C25 141.0(2)
N2 Cr1 C25 127.5(2)
C27 Cr1 C25 83.2(2)
C24 Cr1 C25 35.0(2)
N1 Cr1 C26 151.12(18)
N2 Cr1 C26 98.36(18)
C27 Cr1 C26 107.3(2)
C24 Cr1 C26 58.3(2)
C25 Cr1 C26 35.0(2)
N1 Cr1 C23 94.71(16)
N2 Cr1 C23 129.7(2)
C27 Cr1 C23 130.4(2)
C24 Cr1 C23 35.0(2)
C25 Cr1 C23 58.2(2)
C26 Cr1 C23 58.44(19)
N1 Cr1 C22 115.94(19)
N2 Cr1 C22 99.4(2)
C27 Cr1 C22 141.1(2)
C24 Cr1 C22 58.4(2)
C25 Cr1 C22 58.7(2)
C26 Cr1 C22 35.7(2)
C23 Cr1 C22 34.9(2)
C40 C35 C36 120.7(4)
C40 C35 N3 119.3(4)
C36 C35 N3 120.0(4)
C35 C36 C37 118.4(5)
C35 C36 C41 122.2(4)
C37 C36 C41 119.4(5)
C38 C37 C36 120.7(5)
C38 C37 H37 119.7
C36 C37 H37 119.7
C37 C38 C39 120.2(5)
C37 C38 H38 119.9
C39 C38 H38 119.9
C38 C39 C40 121.0(5)
C38 C39 H39 119.5
C40 C39 H39 119.5
C35 C40 C39 118.9(5)
C35 C40 C42 121.0(4)
C39 C40 C42 120.1(5)
N3 C44 C45 124.1(4)
N3 C44 C43 119.6(4)
C45 C44 C43 116.3(4)
C46 C45 C44 126.7(4)
C46 C45 H45 116.7
C44 C45 H45 116.6
N4 C46 C45 125.4(5)
N4 C46 C47 118.5(4)
C45 C46 C47 116.1(5)
C49 C48 C53 120.4(4)
C49 C48 N4 118.3(4)
C53 C48 N4 121.2(4)
C50 C49 C48 119.3(4)
C50 C49 C54 120.3(4)
C48 C49 C54 120.4(4)
C49 C50 C51 120.7(5)
C49 C50 H50 119.7
C51 C50 H50 119.6
C52 C51 C50 119.6(6)
C52 C51 H51 120.2
C50 C51 H51 120.2
C51 C52 C53 121.9(5)
C51 C52 H52 119.1
C53 C52 H52 119.1
C52 C53 C48 118.1(5)
C52 C53 C55 119.9(4)
C48 C53 C55 122.0(4)
C57 C56 C60 109.3(5)
C57 C56 Cr2 70.7(3)
C60 C56 Cr2 73.3(3)
C57 C56 H56 125.4
C60 C56 H56 125.4
Cr2 C56 H56 122.3
C56 C57 C58 106.8(5)
C56 C57 Cr2 74.4(3)
C58 C57 Cr2 71.4(3)
C56 C57 H57 126.6
C58 C57 H57 126.6
Cr2 C57 H57 119.5
C59 C58 C57 108.5(5)
C59 C58 Cr2 73.5(3)
C57 C58 Cr2 72.7(3)
C59 C58 H58 125.7
C57 C58 H58 125.7
Cr2 C58 H58 119.9
C58 C59 C60 109.4(5)
C58 C59 Cr2 72.0(3)
C60 C59 Cr2 74.7(3)
C58 C59 H59 125.3
C60 C59 H59 125.3
Cr2 C59 H59 119.7
C56 C60 C59 105.9(5)
C56 C60 Cr2 72.1(3)
C59 C60 Cr2 70.0(3)
C56 C60 H60 127.1
C59 C60 H60 127.0
Cr2 C60 H60 122.6
C62 C61 Cr2 119.6(4)
C62 C61 H61A 107.4
Cr2 C61 H61A 107.4
C62 C61 H61B 107.4
Cr2 C61 H61B 107.4
H61A C61 H61B 107.0
C63 C62 C61 113.4(4)
C63 C62 H62A 108.9
C61 C62 H62A 108.9
C63 C62 H62B 108.9
C61 C62 H62B 108.9
H62A C62 H62B 107.7
C68 C63 C64 117.1(4)
C68 C63 C62 122.6(4)
C64 C63 C62 120.2(4)
C65 C64 C63 122.7(5)
C65 C64 H64 118.6
C63 C64 H64 118.7
C64 C65 C66 120.0(6)
C64 C65 H65 120.0
C66 C65 H65 120.0
C67 C66 C65 118.2(5)
C67 C66 H66 120.9
C65 C66 H66 120.9
C66 C67 C68 121.0(5)
C66 C67 H67 119.5
C68 C67 H67 119.5
C63 C68 C67 120.8(5)
C63 C68 H68 119.6
C67 C68 H68 119.6
C44 N3 C35 117.8(3)
C44 N3 Cr2 123.2(3)
C35 N3 Cr2 118.9(3)
C46 N4 C48 117.1(4)
C46 N4 Cr2 122.7(4)
C48 N4 Cr2 120.1(3)
N4 Cr2 N3 90.76(15)
N4 Cr2 C61 96.6(2)
N3 Cr2 C61 97.30(19)
N4 Cr2 C58 128.1(2)
N3 Cr2 C58 140.7(2)
C61 Cr2 C58 85.1(2)
N4 Cr2 C57 156.06(17)
N3 Cr2 C57 105.65(18)
C61 Cr2 C57 98.4(2)
C58 Cr2 C57 35.9(2)
N4 Cr2 C59 98.96(18)
N3 Cr2 C59 151.41(17)
C61 Cr2 C59 108.1(2)
C58 Cr2 C59 34.5(2)
C57 Cr2 C59 58.6(2)
N4 Cr2 C56 128.2(2)
N3 Cr2 C56 95.17(16)
C61 Cr2 C56 133.1(2)
C58 Cr2 C56 58.18(19)
C57 Cr2 C56 34.9(2)
C59 Cr2 C56 57.84(18)
N4 Cr2 C60 98.66(18)
N3 Cr2 C60 116.87(19)
C61 Cr2 C60 142.1(2)
C58 Cr2 C60 58.33(19)
C57 Cr2 C60 58.5(2)
C59 Cr2 C60 35.2(2)
C56 Cr2 C60 34.7(2)

loop_
_geom_bond_atom_site_label_1
_geom_bond_atom_site_label_2
_geom_bond_distance
C1 C2 1.404(6)
C1 C6 1.406(6)
C1 N1 1.448(5)
C2 C3 1.401(7)
C2 C8 1.480(9)
C3 C4 1.387(8)
C3 H3 0.9500
C4 C5 1.376(8)
C4 H4 0.9500
C5 C6 1.390(7)
C5 H5 0.9500
C6 C7 1.512(7)
C7 H7A 0.9800
C7 H7B 0.9800
C7 H7C 0.9800
C8 H8A 0.9800
C8 H8B 0.9800
C8 H8C 0.9800
C9 C10 1.521(6)
C9 H9A 0.9800
C9 H9B 0.9800
C9 H9C 0.9800
C10 N1 1.340(6)
C10 C11 1.393(6)
C11 C12 1.406(7)
C11 H11 0.9500
C12 N2 1.345(7)
C12 C13 1.497(10)
C13 H13A 0.9800
C13 H13B 0.9800
C13 H13C 0.9800
C14 C19 1.395(6)
C14 C15 1.403(6)
C14 N2 1.432(6)
C15 C16 1.404(7)
C15 C20 1.484(7)
C16 C17 1.364(9)
C16 H16 0.9500
C17 C18 1.377(8)
C17 H17 0.9500
C18 C19 1.404(7)
C18 H18 0.9500
C19 C21 1.520(7)
C20 H20A 0.9800
C20 H20B 0.9800
C20 H20C 0.9800
C21 H21A 0.9800
C21 H21B 0.9800
C21 H21C 0.9800
C22 C23 1.395(9)
C22 C26 1.417(8)
C22 Cr1 2.328(5)
C22 H22 0.9500
C23 C24 1.377(8)
C23 Cr1 2.322(5)
C23 H23 0.9500
C24 C25 1.358(8)
C24 Cr1 2.259(5)
C24 H24 0.9500
C25 C26 1.372(8)
C25 Cr1 2.259(5)
C25 H25 0.9500
C26 Cr1 2.297(5)
C26 H26 0.9500
C27 C28 1.524(8)
C27 Cr1 2.200(7)
C27 H27A 0.9900
C27 H27B 0.9900
C28 C29 1.523(7)
C28 H28A 0.9900
C28 H28B 0.9900
C29 C30 1.383(7)
C29 C34 1.407(7)
C30 C31 1.405(8)
C30 H30 0.9500
C31 C32 1.386(12)
C31 H31 0.9500
C32 C33 1.323(13)
C32 H32 0.9500
C33 C34 1.381(8)
C33 H33 0.9500
C34 H34 0.9500
N1 Cr1 2.033(3)
N2 Cr1 2.033(4)
C35 C40 1.389(6)
C35 C36 1.402(6)
C35 N3 1.447(5)
C36 C37 1.405(7)
C36 C41 1.499(7)
C37 C38 1.370(8)
C37 H37 0.9500
C38 C39 1.374(8)
C38 H38 0.9500
C39 C40 1.391(7)
C39 H39 0.9500
C40 C42 1.533(8)
C41 H41A 0.9800
C41 H41B 0.9800
C41 H41C 0.9800
C42 H42A 0.9800
C42 H42B 0.9800
C42 H42C 0.9800
C43 C44 1.511(6)
C43 H43A 0.9800
C43 H43B 0.9800
C43 H43C 0.9800
C44 N3 1.333(5)
C44 C45 1.401(6)
C45 C46 1.395(7)
C45 H45 0.9500
C46 N4 1.327(7)
C46 C47 1.533(10)
C47 H47A 0.9800
C47 H47B 0.9800
C47 H47C 0.9800
C48 C49 1.395(6)
C48 C53 1.408(6)
C48 N4 1.452(6)
C49 C50 1.384(7)
C49 C54 1.507(7)
C50 C51 1.388(8)
C50 H50 0.9500
C51 C52 1.367(9)
C51 H51 0.9500
C52 C53 1.390(7)
C52 H52 0.9500
C53 C55 1.511(7)
C54 H54A 0.9800
C54 H54B 0.9800
C54 H54C 0.9800
C55 H55A 0.9800
C55 H55B 0.9800
C55 H55C 0.9800
C56 C57 1.378(8)
C56 C60 1.389(8)
C56 Cr2 2.323(5)
C56 H56 0.9500
C57 C58 1.398(8)
C57 Cr2 2.277(5)
C57 H57 0.9500
C58 C59 1.348(8)
C58 Cr2 2.260(5)
C58 H58 0.9500
C59 C60 1.399(8)
C59 Cr2 2.279(5)
C59 H59 0.9500
C60 Cr2 2.339(5)
C60 H60 0.9500
C61 C62 1.527(7)
C61 Cr2 2.107(7)
C61 H61A 0.9900
C61 H61B 0.9900
C62 C63 1.515(6)
C62 H62A 0.9900
C62 H62B 0.9900
C63 C68 1.378(6)
C63 C64 1.406(7)
C64 C65 1.361(8)
C64 H64 0.9500
C65 C66 1.397(9)
C65 H65 0.9500
C66 C67 1.390(11)
C66 H66 0.9500
C67 C68 1.397(7)
C67 H67 0.9500
C68 H68 0.9500
N3 Cr2 2.048(3)
N4 Cr2 2.022(4)

loop_
_geom_torsion_atom_site_label_1
_geom_torsion_atom_site_label_2
_geom_torsion_atom_site_label_3
_geom_torsion_atom_site_label_4
_geom_torsion
C6 C1 C2 C3 -2.4(7)
N1 C1 C2 C3 175.2(4)
C6 C1 C2 C8 179.2(5)
N1 C1 C2 C8 -3.2(7)
C1 C2 C3 C4 -0.9(7)
C8 C2 C3 C4 177.5(5)
C2 C3 C4 C5 3.0(8)
C3 C4 C5 C6 -1.6(8)
C4 C5 C6 C1 -1.7(8)
C4 C5 C6 C7 177.7(5)
C2 C1 C6 C5 3.8(7)
N1 C1 C6 C5 -173.8(4)
C2 C1 C6 C7 -175.7(4)
N1 C1 C6 C7 6.7(7)
N1 C10 C11 C12 13.8(8)
C9 C10 C11 C12 -166.0(5)
C10 C11 C12 N2 -7.2(8)
C10 C11 C12 C13 171.0(5)
C19 C14 C15 C16 -1.0(6)
N2 C14 C15 C16 177.5(4)
C19 C14 C15 C20 178.1(4)
N2 C14 C15 C20 -3.4(6)
C14 C15 C16 C17 -0.2(8)
C20 C15 C16 C17 -179.4(6)
C15 C16 C17 C18 1.5(11)
C16 C17 C18 C19 -1.6(11)
C15 C14 C19 C18 0.9(7)
N2 C14 C19 C18 -177.7(4)
C15 C14 C19 C21 -179.5(4)
N2 C14 C19 C21 1.9(7)
C17 C18 C19 C14 0.4(9)
C17 C18 C19 C21 -179.2(6)
C26 C22 C23 C24 1.4(6)
Cr1 C22 C23 C24 -61.7(4)
C26 C22 C23 Cr1 63.1(3)
C22 C23 C24 C25 -1.5(6)
Cr1 C23 C24 C25 -65.0(4)
C22 C23 C24 Cr1 63.5(4)
C23 C24 C25 C26 1.0(6)
Cr1 C24 C25 C26 -65.6(4)
C23 C24 C25 Cr1 66.6(4)
C24 C25 C26 C22 0.0(6)
Cr1 C25 C26 C22 -64.7(3)
C24 C25 C26 Cr1 64.7(4)
C23 C22 C26 C25 -0.9(6)
Cr1 C22 C26 C25 63.1(4)
C23 C22 C26 Cr1 -64.0(4)
Cr1 C27 C28 C29 174.5(3)
C27 C28 C29 C30 -70.3(6)
C27 C28 C29 C34 111.3(5)
C34 C29 C30 C31 -2.7(8)
C28 C29 C30 C31 178.8(5)
C29 C30 C31 C32 1.9(10)
C30 C31 C32 C33 -1.5(12)
C31 C32 C33 C34 2.0(13)
C32 C33 C34 C29 -2.7(10)
C30 C29 C34 C33 3.0(8)
C28 C29 C34 C33 -178.5(5)
C11 C10 N1 C1 -170.8(4)
C9 C10 N1 C1 9.0(6)
C11 C10 N1 Cr1 6.6(6)
C9 C10 N1 Cr1 -173.5(3)
C2 C1 N1 C10 83.5(5)
C6 C1 N1 C10 -98.9(5)
C2 C1 N1 Cr1 -94.1(4)
C6 C1 N1 Cr1 83.5(5)
C11 C12 N2 C14 159.8(4)
C13 C12 N2 C14 -18.4(7)
C11 C12 N2 Cr1 -18.4(6)
C13 C12 N2 Cr1 163.3(4)
C19 C14 N2 C12 -75.8(5)
C15 C14 N2 C12 105.7(5)
C19 C14 N2 Cr1 102.5(4)
C15 C14 N2 Cr1 -76.0(5)
C10 N1 Cr1 N2 -21.8(3)
C1 N1 Cr1 N2 155.7(3)
C10 N1 Cr1 C27 76.2(4)
C1 N1 Cr1 C27 -106.3(3)
C10 N1 Cr1 C24 174.8(4)
C1 N1 Cr1 C24 -7.8(4)
C10 N1 Cr1 C25 165.7(4)
C1 N1 Cr1 C25 -16.8(4)
C10 N1 Cr1 C26 -131.4(4)
C1 N1 Cr1 C26 46.0(5)
C10 N1 Cr1 C23 -151.7(4)
C1 N1 Cr1 C23 25.7(3)
C10 N1 Cr1 C22 -122.8(4)
C1 N1 Cr1 C22 54.7(4)
C12 N2 Cr1 N1 27.5(4)
C14 N2 Cr1 N1 -150.7(3)
C12 N2 Cr1 C27 -71.1(4)
C14 N2 Cr1 C27 110.8(3)
C12 N2 Cr1 C24 165.8(5)
C14 N2 Cr1 C24 -12.4(7)
C12 N2 Cr1 C25 -158.5(3)
C14 N2 Cr1 C25 23.4(4)
C12 N2 Cr1 C26 -179.9(4)
C14 N2 Cr1 C26 1.9(4)
C12 N2 Cr1 C23 124.5(4)
C14 N2 Cr1 C23 -53.6(4)
C12 N2 Cr1 C22 144.0(4)
C14 N2 Cr1 C22 -34.2(3)
C28 C27 Cr1 N1 -47.9(4)
C28 C27 Cr1 N2 44.4(4)
C28 C27 Cr1 C24 -155.8(4)
C28 C27 Cr1 C25 171.5(4)
C28 C27 Cr1 C26 145.7(4)
C28 C27 Cr1 C23 -151.4(3)
C28 C27 Cr1 C22 159.9(4)
C25 C24 Cr1 N1 -170.0(3)
C23 C24 Cr1 N1 73.7(4)
C25 C24 Cr1 N2 53.9(7)
C23 C24 Cr1 N2 -62.3(6)
C25 C24 Cr1 C27 -69.6(4)
C23 C24 Cr1 C27 174.2(4)
C23 C24 Cr1 C25 -116.2(5)
C25 C24 Cr1 C26 37.2(3)
C23 C24 Cr1 C26 -79.0(4)
C25 C24 Cr1 C23 116.2(5)
C25 C24 Cr1 C22 79.4(4)
C23 C24 Cr1 C22 -36.8(3)
C24 C25 Cr1 N1 15.2(5)
C26 C25 Cr1 N1 131.5(4)
C24 C25 Cr1 N2 -155.3(3)
C26 C25 Cr1 N2 -39.1(4)
C24 C25 Cr1 C27 110.1(4)
C26 C25 Cr1 C27 -133.7(4)
C26 C25 Cr1 C24 116.3(5)
C24 C25 Cr1 C26 -116.3(5)
C24 C25 Cr1 C23 -37.2(4)
C26 C25 Cr1 C23 79.1(4)
C24 C25 Cr1 C22 -78.4(4)
C26 C25 Cr1 C22 37.9(3)
C25 C26 Cr1 N1 -102.4(5)
C22 C26 Cr1 N1 13.5(6)
C25 C26 Cr1 N2 149.7(4)
C22 C26 Cr1 N2 -94.5(3)
C25 C26 Cr1 C27 48.8(4)
C22 C26 Cr1 C27 164.7(3)
C25 C26 Cr1 C24 -37.2(3)
C22 C26 Cr1 C24 78.7(4)
C22 C26 Cr1 C25 115.9(5)
C25 C26 Cr1 C23 -78.5(4)
C22 C26 Cr1 C23 37.4(3)
C25 C26 Cr1 C22 -115.9(5)
C24 C23 Cr1 N1 -112.7(4)
C22 C23 Cr1 N1 130.4(3)
C24 C23 Cr1 N2 151.9(3)
C22 C23 Cr1 N2 35.1(4)
C24 C23 Cr1 C27 -7.6(5)
C22 C23 Cr1 C27 -124.5(4)
C22 C23 Cr1 C24 -116.8(5)
C24 C23 Cr1 C25 37.2(3)
C22 C23 Cr1 C25 -79.6(4)
C24 C23 Cr1 C26 78.6(4)
C22 C23 Cr1 C26 -38.2(3)
C24 C23 Cr1 C22 116.8(5)
C23 C22 Cr1 N1 -57.5(4)
C26 C22 Cr1 N1 -172.8(3)
C23 C22 Cr1 N2 -153.4(3)
C26 C22 Cr1 N2 91.3(3)
C23 C22 Cr1 C27 91.6(5)
C26 C22 Cr1 C27 -23.7(5)
C23 C22 Cr1 C24 36.9(3)
C26 C22 Cr1 C24 -78.4(4)
C23 C22 Cr1 C25 78.1(4)
C26 C22 Cr1 C25 -37.2(3)
C23 C22 Cr1 C26 115.3(5)
C26 C22 Cr1 C23 -115.3(5)
C40 C35 C36 C37 4.3(7)
N3 C35 C36 C37 -173.8(4)
C40 C35 C36 C41 -175.3(4)
N3 C35 C36 C41 6.6(7)
C35 C36 C37 C38 -2.8(7)
C41 C36 C37 C38 176.8(5)
C36 C37 C38 C39 -0.1(8)
C37 C38 C39 C40 1.6(8)
C36 C35 C40 C39 -2.9(7)
N3 C35 C40 C39 175.2(4)
C36 C35 C40 C42 178.3(5)
N3 C35 C40 C42 -3.6(7)
C38 C39 C40 C35 -0.1(7)
C38 C39 C40 C42 178.7(5)
N3 C44 C45 C46 14.1(7)
C43 C44 C45 C46 -164.7(4)
C44 C45 C46 N4 -11.0(7)
C44 C45 C46 C47 168.6(5)
C53 C48 C49 C50 0.2(7)
N4 C48 C49 C50 -178.7(4)
C53 C48 C49 C54 179.6(4)
N4 C48 C49 C54 0.7(6)
C48 C49 C50 C51 0.7(8)
C54 C49 C50 C51 -178.6(6)
C49 C50 C51 C52 -0.8(10)
C50 C51 C52 C53 -0.1(10)
C51 C52 C53 C48 1.0(8)
C51 C52 C53 C55 -179.2(6)
C49 C48 C53 C52 -1.1(6)
N4 C48 C53 C52 177.8(4)
C49 C48 C53 C55 179.2(4)
N4 C48 C53 C55 -2.0(6)
C60 C56 C57 C58 -1.0(6)
Cr2 C56 C57 C58 -64.5(3)
C60 C56 C57 Cr2 63.5(4)
C56 C57 C58 C59 1.3(6)
Cr2 C57 C58 C59 -65.3(4)
C56 C57 C58 Cr2 66.6(4)
C57 C58 C59 C60 -1.1(6)
Cr2 C58 C59 C60 -65.9(3)
C57 C58 C59 Cr2 64.8(4)
C57 C56 C60 C59 0.3(5)
Cr2 C56 C60 C59 62.3(3)
C57 C56 C60 Cr2 -61.9(4)
C58 C59 C60 C56 0.5(5)
Cr2 C59 C60 C56 -63.6(3)
C58 C59 C60 Cr2 64.1(4)
Cr2 C61 C62 C63 175.0(3)
C61 C62 C63 C68 108.3(5)
C61 C62 C63 C64 -72.6(6)
C68 C63 C64 C65 -0.6(8)
C62 C63 C64 C65 -179.8(5)
C63 C64 C65 C66 -2.4(10)
C64 C65 C66 C67 4.5(11)
C65 C66 C67 C68 -3.8(11)
C64 C63 C68 C67 1.3(7)
C62 C63 C68 C67 -179.5(5)
C66 C67 C68 C63 0.9(9)
C45 C44 N3 C35 -169.2(4)
C43 C44 N3 C35 9.6(6)
C45 C44 N3 Cr2 8.3(6)
C43 C44 N3 Cr2 -172.9(3)
C40 C35 N3 C44 83.4(5)
C36 C35 N3 C44 -98.4(5)
C40 C35 N3 Cr2 -94.2(4)
C36 C35 N3 Cr2 84.0(4)
C45 C46 N4 C48 161.9(4)
C47 C46 N4 C48 -17.6(6)
C45 C46 N4 Cr2 -14.2(6)
C47 C46 N4 Cr2 166.2(4)
C49 C48 N4 C46 -76.8(5)
C53 C48 N4 C46 104.3(5)
C49 C48 N4 Cr2 99.5(4)
C53 C48 N4 Cr2 -79.4(4)
C46 N4 Cr2 N3 25.5(3)
C48 N4 Cr2 N3 -150.6(3)
C46 N4 Cr2 C61 -72.0(4)
C48 N4 Cr2 C61 112.0(3)
C46 N4 Cr2 C58 -160.9(3)
C48 N4 Cr2 C58 23.0(4)
C46 N4 Cr2 C57 159.5(4)
C48 N4 Cr2 C57 -16.6(6)
C46 N4 Cr2 C59 178.5(3)
C48 N4 Cr2 C59 2.4(3)
C46 N4 Cr2 C56 122.7(3)
C48 N4 Cr2 C56 -53.4(4)
C46 N4 Cr2 C60 142.8(4)
C48 N4 Cr2 C60 -33.2(3)
C44 N3 Cr2 N4 -22.8(3)
C35 N3 Cr2 N4 154.6(3)
C44 N3 Cr2 C61 74.0(4)
C35 N3 Cr2 C61 -108.6(3)
C44 N3 Cr2 C58 165.2(3)
C35 N3 Cr2 C58 -17.4(4)
C44 N3 Cr2 C57 174.9(3)
C35 N3 Cr2 C57 -7.7(3)
C44 N3 Cr2 C59 -133.3(4)
C35 N3 Cr2 C59 44.2(5)
C44 N3 Cr2 C56 -151.3(3)
C35 N3 Cr2 C56 26.2(3)
C44 N3 Cr2 C60 -122.9(3)
C35 N3 Cr2 C60 54.5(3)
C62 C61 Cr2 N4 46.1(4)
C62 C61 Cr2 N3 -45.5(4)
C62 C61 Cr2 C58 173.9(5)
C62 C61 Cr2 C57 -152.6(4)
C62 C61 Cr2 C59 147.8(4)
C62 C61 Cr2 C56 -149.7(4)
C62 C61 Cr2 C60 159.4(4)
C59 C58 Cr2 N4 -37.8(4)
C57 C58 Cr2 N4 -153.8(3)
C59 C58 Cr2 N3 132.1(4)
C57 C58 Cr2 N3 16.0(5)
C59 C58 Cr2 C61 -132.4(4)
C57 C58 Cr2 C61 111.6(4)
C59 C58 Cr2 C57 116.1(5)
C57 C58 Cr2 C59 -116.1(5)
C59 C58 Cr2 C56 78.3(4)
C57 C58 Cr2 C56 -37.8(3)
C59 C58 Cr2 C60 37.2(3)
C57 C58 Cr2 C60 -78.8(4)
C56 C57 Cr2 N4 -55.5(6)
C58 C57 Cr2 N4 58.8(6)
C56 C57 Cr2 N3 76.2(4)
C58 C57 Cr2 N3 -169.5(3)
C56 C57 Cr2 C61 176.3(4)
C58 C57 Cr2 C61 -69.5(4)
C56 C57 Cr2 C58 -114.3(5)
C56 C57 Cr2 C59 -77.6(4)
C58 C57 Cr2 C59 36.7(3)
C58 C57 Cr2 C56 114.3(5)
C56 C57 Cr2 C60 -36.1(3)
C58 C57 Cr2 C60 78.2(4)
C58 C59 Cr2 N4 150.8(3)
C60 C59 Cr2 N4 -92.4(3)
C58 C59 Cr2 N3 -100.7(5)
C60 C59 Cr2 N3 16.1(6)
C58 C59 Cr2 C61 50.8(4)
C60 C59 Cr2 C61 167.6(3)
C60 C59 Cr2 C58 116.8(5)
C58 C59 Cr2 C57 -38.1(3)
C60 C59 Cr2 C57 78.7(3)
C58 C59 Cr2 C56 -79.3(4)
C60 C59 Cr2 C56 37.5(3)
C58 C59 Cr2 C60 -116.8(5)
C57 C56 Cr2 N4 154.8(3)
C60 C56 Cr2 N4 36.8(4)
C57 C56 Cr2 N3 -110.1(3)
C60 C56 Cr2 N3 131.8(3)
C57 C56 Cr2 C61 -5.1(5)
C60 C56 Cr2 C61 -123.1(4)
C57 C56 Cr2 C58 39.0(4)
C60 C56 Cr2 C58 -79.1(4)
C60 C56 Cr2 C57 -118.1(5)
C57 C56 Cr2 C59 80.0(4)
C60 C56 Cr2 C59 -38.1(3)
C57 C56 Cr2 C60 118.1(5)
C56 C60 Cr2 N4 -151.6(3)
C59 C60 Cr2 N4 93.3(3)
C56 C60 Cr2 N3 -56.3(4)
C59 C60 Cr2 N3 -171.4(3)
C56 C60 Cr2 C61 95.7(5)
C59 C60 Cr2 C61 -19.4(5)
C56 C60 Cr2 C58 78.6(4)
C59 C60 Cr2 C58 -36.5(3)
C56 C60 Cr2 C57 36.2(3)
C59 C60 Cr2 C57 -78.9(3)
C56 C60 Cr2 C59 115.1(4)
C59 C60 Cr2 C56 -115.1(4)
